data_8106533
loop_
_publ_author_name
'Li, Jing'
'Qiu, Ya-Wen'

_publ_section_title
;
 Crystal structure of
 2-amino-4-(3,4,5-trimethoxy-phenyl)-5-(oxo-5,6,7,8-tetrahydro-4H-chromene)-3-carbonitrile
 -- ethanol (1/1), C21H26N2O6
;
_journal_issue 3
_journal_name_full 'Zeitschrift f\"ur Kristallographie - New Crystal Structures'
_journal_page_first 351
_journal_page_last 352
_journal_paper_doi 10.1515/ncrs-2016-0257
_journal_volume 232
_journal_year 2017
_chemical_formula_sum 'C21 H26 N2 O6'
_chemical_formula_weight 402.44
_space_group_crystal_system triclinic
_space_group_IT_number 2
_space_group_name_Hall '-P 1'
_space_group_name_H-M_alt 'P -1'
_atom_sites_solution_hydrogens mixed
_cell_angle_alpha 100.648(8)
_cell_angle_beta 102.355(7)
_cell_angle_gamma 90.450(6)
_cell_formula_units_Z 2
_cell_length_a 8.1553(5)
_cell_length_b 9.0739(9)
_cell_length_c 14.6857(14)
_cell_measurement_temperature 293(2)
_cell_volume 1042.03(16)
_computing_cell_refinement
;
CrysAlisPro, Agilent Technologies,
Version 1.171.36.28 (release 01-02-2013 CrysAlis171 .NET)
(compiled Feb  1 2013,16:14:44)
;
_computing_data_collection
;
CrysAlisPro, Agilent Technologies,
Version 1.171.36.28 (release 01-02-2013 CrysAlis171 .NET)
(compiled Feb  1 2013,16:14:44)
;
_computing_data_reduction
;
CrysAlisPro, Agilent Technologies,
Version 1.171.36.28 (release 01-02-2013 CrysAlis171 .NET)
(compiled Feb  1 2013,16:14:44)
;
_computing_molecular_graphics 'Olex2 (Dolomanov et al., 2009)'
_computing_publication_material 'Olex2 (Dolomanov et al., 2009)'
_computing_structure_refinement 'SHELXL-2014/7 (Sheldrick, 2014)'
_computing_structure_solution 'SHELXS-97 (Sheldrick, 1990)'
_diffrn_ambient_temperature 293(2)
_diffrn_measured_fraction_theta_full 0.879
_diffrn_measured_fraction_theta_max 0.879
_diffrn_radiation_type MoK\a
_diffrn_radiation_wavelength 0.71073
_diffrn_reflns_av_R_equivalents 0.0291
_diffrn_reflns_av_unetI/netI 0.0499
_diffrn_reflns_Laue_measured_fraction_full 0.879
_diffrn_reflns_Laue_measured_fraction_max 0.879
_diffrn_reflns_limit_h_max 10
_diffrn_reflns_limit_h_min -10
_diffrn_reflns_limit_k_max 10
_diffrn_reflns_limit_k_min -10
_diffrn_reflns_limit_l_max 19
_diffrn_reflns_limit_l_min -15
_diffrn_reflns_number 7210
_diffrn_reflns_point_group_measured_fraction_full 0.879
_diffrn_reflns_point_group_measured_fraction_max 0.879
_diffrn_reflns_theta_full 27.500
_diffrn_reflns_theta_max 27.500
_diffrn_reflns_theta_min 4.166
_exptl_absorpt_coefficient_mu 0.094
_exptl_crystal_density_diffrn 1.283
_exptl_crystal_F_000 428
_exptl_crystal_size_max 0.2
_exptl_crystal_size_mid 0.18
_exptl_crystal_size_min 0.17
_refine_diff_density_max 0.396
_refine_diff_density_min -0.302
_refine_diff_density_rms 0.042
_refine_ls_extinction_coef 0.115(3)
_refine_ls_extinction_expression Fc^*^=kFc[1+0.001xFc^2^\l^3^/sin(2\q)]^-1/4^
_refine_ls_extinction_method 'SHELXL-2014/7 (Sheldrick 2014'
_refine_ls_goodness_of_fit_ref 1.014
_refine_ls_hydrogen_treatment mixed
_refine_ls_matrix_type full
_refine_ls_number_parameters 267
_refine_ls_number_reflns 4210
_refine_ls_number_restraints 0
_refine_ls_restrained_S_all 1.014
_refine_ls_R_factor_all 0.0785
_refine_ls_R_factor_gt 0.0552
_refine_ls_shift/su_max 0.000
_refine_ls_shift/su_mean 0.000
_refine_ls_structure_factor_coef Fsqd
_refine_ls_weighting_details 'w=1/[\s^2^(Fo^2^)+(0.0200P)^2^+0.7000P] where P=(Fo^2^+2Fc^2^)/3'
_refine_ls_weighting_scheme calc
_refine_ls_wR_factor_gt 0.1039
_refine_ls_wR_factor_ref 0.1177
_reflns_Friedel_coverage 0.000
_reflns_Friedel_fraction_full .
_reflns_Friedel_fraction_max .
_reflns_number_gt 3035
_reflns_number_total 4210
_reflns_threshold_expression 'I > 2\s(I)'
_cod_data_source_file suppl_ncrs-2016-0257_suppl.cif
_cod_data_source_block a
_cod_database_code 8106533
_shelx_space_group_comment
;
The symmetry employed for this shelxl refinement is uniquely defined
by the following loop, which should always be used as a source of
symmetry information in preference to the above space-group names.
They are only intended as comments.
;

loop_
_space_group_symop_operation_xyz
'x, y, z'
'-x, -y, -z'

loop_
_atom_site_label
_atom_site_type_symbol
_atom_site_fract_x
_atom_site_fract_y
_atom_site_fract_z
_atom_site_U_iso_or_equiv
_atom_site_adp_type
_atom_site_occupancy
_atom_site_site_symmetry_order
_atom_site_calc_flag
_atom_site_refinement_flags_posn
_atom_site_refinement_flags_adp
_atom_site_refinement_flags_occupancy
_atom_site_disorder_assembly
_atom_site_disorder_group
C1 C 0.3343(2) 0.6525(2) 0.91197(14) 0.0317(4) Uani 1 1 d . . . . .
H1 H -0.228(7) 0.716(7) 0.427(4) 0.24(3) Uiso 1 1 d . . . . .
C2 C 0.2012(2) 0.7403(2) 0.91638(13) 0.0296(4) Uani 1 1 d . . . . .
C3 C 0.0203(2) 0.6803(2) 0.88025(13) 0.0290(4) Uani 1 1 d . . . . .
H3 H -0.0422 0.7161 0.9294 0.035 Uiso 1 1 calc R U . . .
C4 C 0.0186(2) 0.5109(2) 0.86482(13) 0.0292(4) Uani 1 1 d . . . . .
C5 C 0.1562(2) 0.4340(2) 0.85899(14) 0.0320(5) Uani 1 1 d . . . . .
C6 C 0.1625(3) 0.2684(2) 0.83514(18) 0.0453(6) Uani 1 1 d . . . . .
H6A H 0.1998 0.2293 0.8929 0.054 Uiso 1 1 calc R U . . .
H6B H 0.2427 0.2421 0.7953 0.054 Uiso 1 1 calc R U . . .
C7 C -0.0073(3) 0.1989(3) 0.7841(2) 0.0576(7) Uani 1 1 d . . . . .
H7A H -0.0058 0.0908 0.7786 0.069 Uiso 1 1 calc R U . . .
H7B H -0.0337 0.2206 0.7204 0.069 Uiso 1 1 calc R U . . .
C8 C -0.1406(3) 0.2580(3) 0.83571(19) 0.0530(6) Uani 1 1 d . . . . .
H8A H -0.1279 0.2164 0.8930 0.064 Uiso 1 1 calc R U . . .
H8B H -0.2499 0.2231 0.7959 0.064 Uiso 1 1 calc R U . . .
C9 C -0.1358(3) 0.4264(2) 0.86241(15) 0.0385(5) Uani 1 1 d . . . . .
C10 C 0.2387(3) 0.8941(2) 0.95435(14) 0.0358(5) Uani 1 1 d . . . . .
C11 C -0.0653(2) 0.7334(2) 0.78898(13) 0.0294(4) Uani 1 1 d . . . . .
C12 C 0.0059(3) 0.7064(2) 0.70999(14) 0.0365(5) Uani 1 1 d . . . . .
H12 H 0.1063 0.6577 0.7126 0.044 Uiso 1 1 calc R U . . .
C13 C -0.0730(3) 0.7520(2) 0.62726(14) 0.0374(5) Uani 1 1 d . . . . .
C14 C -0.2243(3) 0.8232(2) 0.62246(14) 0.0358(5) Uani 1 1 d . . . . .
C15 C -0.2947(2) 0.8499(2) 0.70152(15) 0.0353(5) Uani 1 1 d . . . . .
C16 C -0.2151(2) 0.8060(2) 0.78500(14) 0.0327(5) Uani 1 1 d . . . . .
H16 H -0.2621 0.8251 0.8381 0.039 Uiso 1 1 calc R U . . .
C17 C 0.1404(3) 0.6634(3) 0.54474(19) 0.0620(7) Uani 1 1 d . . . . .
H17A H 0.1659 0.6557 0.4832 0.093 Uiso 1 1 calc R U . . .
H17B H 0.2274 0.7235 0.5917 0.093 Uiso 1 1 calc R U . . .
H17C H 0.1333 0.5649 0.5592 0.093 Uiso 1 1 calc R U . . .
C18 C -0.2663(4) 1.0064(3) 0.5263(2) 0.0682(8) Uani 1 1 d . . . . .
H18A H -0.3287 1.0233 0.4661 0.102 Uiso 1 1 calc R U . . .
H18B H -0.2943 1.0789 0.5764 0.102 Uiso 1 1 calc R U . . .
H18C H -0.1482 1.0164 0.5286 0.102 Uiso 1 1 calc R U . . .
C19 C -0.5290(3) 0.9420(3) 0.76493(19) 0.0609(7) Uani 1 1 d . . . . .
H19A H -0.6301 0.9932 0.7474 0.091 Uiso 1 1 calc R U . . .
H19B H -0.5569 0.8459 0.7776 0.091 Uiso 1 1 calc R U . . .
H19C H -0.4581 1.0007 0.8208 0.091 Uiso 1 1 calc R U . . .
C20 C -0.4476(4) 0.6522(5) 0.3273(2) 0.0992(13) Uani 1 1 d . . . . .
H20A H -0.4789 0.6171 0.2591 0.119 Uiso 1 1 calc R U . . .
H20B H -0.4823 0.7546 0.3403 0.119 Uiso 1 1 calc R U . . .
C21 C -0.5397(6) 0.5607(5) 0.3718(3) 0.1276(17) Uani 1 1 d . . . . .
H21A H -0.6581 0.5669 0.3479 0.191 Uiso 1 1 calc R U . . .
H21B H -0.5094 0.4583 0.3578 0.191 Uiso 1 1 calc R U . . .
H21C H -0.5128 0.5961 0.4393 0.191 Uiso 1 1 calc R U . . .
O1 O 0.31334(16) 0.50187(15) 0.87625(11) 0.0395(4) Uani 1 1 d . . . . .
O2 O -0.2563(2) 0.4905(2) 0.88539(13) 0.0599(5) Uani 1 1 d . . . . .
O3 O -0.0158(2) 0.7317(2) 0.54489(11) 0.0560(5) Uani 1 1 d . . . . .
O4 O -0.3075(2) 0.85956(18) 0.53771(10) 0.0487(4) Uani 1 1 d . . . . .
O5 O -0.44315(19) 0.9216(2) 0.68965(12) 0.0542(5) Uani 1 1 d . . . . .
O O -0.2741(3) 0.6537(3) 0.35547(17) 0.0962(8) Uani 1 1 d . . . . .
N1 N 0.4973(2) 0.6928(2) 0.93892(14) 0.0465(5) Uani 1 1 d . . . . .
H1A H 0.5289 0.7851 0.9626 0.056 Uiso 1 1 calc R U . . .
H1B H 0.5709 0.6266 0.9326 0.056 Uiso 1 1 calc R U . . .
N2 N 0.2743(3) 1.0182(2) 0.98594(15) 0.0560(6) Uani 1 1 d . . . . .

loop_
_atom_site_aniso_label
_atom_site_aniso_U_11
_atom_site_aniso_U_22
_atom_site_aniso_U_33
_atom_site_aniso_U_23
_atom_site_aniso_U_13
_atom_site_aniso_U_12
C1 0.0332(11) 0.0269(10) 0.0331(10) 0.0052(8) 0.0035(9) -0.0011(8)
C2 0.0320(10) 0.0264(10) 0.0284(10) 0.0058(8) 0.0020(8) 0.0015(8)
C3 0.0292(10) 0.0291(10) 0.0285(10) 0.0063(8) 0.0049(8) 0.0053(8)
C4 0.0312(10) 0.0295(10) 0.0254(10) 0.0068(8) 0.0017(8) 0.0028(8)
C5 0.0330(11) 0.0286(11) 0.0328(10) 0.0073(8) 0.0027(8) 0.0001(8)
C6 0.0447(13) 0.0285(12) 0.0612(15) 0.0072(10) 0.0092(11) 0.0046(10)
C7 0.0604(16) 0.0339(13) 0.0708(18) 0.0014(12) 0.0054(14) -0.0060(11)
C8 0.0471(14) 0.0417(14) 0.0688(17) 0.0124(12) 0.0083(12) -0.0096(11)
C9 0.0337(11) 0.0409(13) 0.0407(12) 0.0128(10) 0.0038(9) -0.0006(9)
C10 0.0372(11) 0.0333(12) 0.0350(11) 0.0070(9) 0.0037(9) 0.0004(9)
C11 0.0304(10) 0.0245(10) 0.0319(10) 0.0069(8) 0.0024(8) 0.0025(8)
C12 0.0353(11) 0.0390(12) 0.0363(11) 0.0100(9) 0.0076(9) 0.0102(9)
C13 0.0461(12) 0.0361(12) 0.0311(11) 0.0084(9) 0.0092(9) 0.0057(10)
C14 0.0398(12) 0.0333(12) 0.0317(11) 0.0100(9) -0.0013(9) 0.0035(9)
C15 0.0320(11) 0.0316(11) 0.0418(12) 0.0119(9) 0.0027(9) 0.0074(8)
C16 0.0338(11) 0.0310(11) 0.0344(11) 0.0080(8) 0.0080(9) 0.0066(8)
C17 0.0669(17) 0.0730(19) 0.0561(16) 0.0163(14) 0.0311(14) 0.0213(14)
C18 0.082(2) 0.0614(18) 0.0642(18) 0.0358(15) 0.0027(15) 0.0090(15)
C19 0.0444(14) 0.0752(19) 0.0703(18) 0.0242(15) 0.0184(13) 0.0269(13)
C20 0.076(2) 0.159(4) 0.060(2) 0.016(2) 0.0129(18) 0.017(2)
C21 0.137(4) 0.129(4) 0.109(3) 0.033(3) 0.003(3) -0.048(3)
O1 0.0286(7) 0.0268(8) 0.0599(10) 0.0014(7) 0.0085(7) 0.0038(6)
O2 0.0373(9) 0.0586(11) 0.0879(14) 0.0139(10) 0.0230(9) 0.0054(8)
O3 0.0657(11) 0.0724(12) 0.0367(9) 0.0189(8) 0.0182(8) 0.0260(9)
O4 0.0578(10) 0.0495(10) 0.0361(9) 0.0172(7) -0.0039(7) 0.0068(8)
O5 0.0439(9) 0.0717(12) 0.0533(10) 0.0277(9) 0.0101(8) 0.0294(8)
O 0.0743(15) 0.142(2) 0.0638(14) 0.0057(14) 0.0070(12) 0.0142(15)
N1 0.0293(9) 0.0353(11) 0.0693(13) 0.0030(9) 0.0043(9) 0.0000(8)
N2 0.0643(14) 0.0342(12) 0.0617(14) 0.0005(10) 0.0046(11) -0.0018(10)

loop_
_atom_type_symbol
_atom_type_description
_atom_type_scat_dispersion_real
_atom_type_scat_dispersion_imag
_atom_type_scat_source
C C 0.0033 0.0016 'International Tables Vol C Tables 4.2.6.8 and 6.1.1.4'
H H 0.0000 0.0000 'International Tables Vol C Tables 4.2.6.8 and 6.1.1.4'
N N 0.0061 0.0033 'International Tables Vol C Tables 4.2.6.8 and 6.1.1.4'
O O 0.0106 0.0060 'International Tables Vol C Tables 4.2.6.8 and 6.1.1.4'

loop_
_geom_angle_atom_site_label_1
_geom_angle_atom_site_label_2
_geom_angle_atom_site_label_3
_geom_angle
_geom_angle_site_symmetry_1
_geom_angle_site_symmetry_3
N1 C1 C2 128.33(19) . .
N1 C1 O1 109.97(17) . .
C2 C1 O1 121.69(17) . .
C1 C2 C10 116.48(18) . .
C1 C2 C3 122.95(17) . .
C10 C2 C3 120.54(17) . .
C4 C3 C2 108.14(15) . .
C4 C3 C11 111.06(15) . .
C2 C3 C11 112.49(15) . .
C4 C3 H3 108.3 . .
C2 C3 H3 108.3 . .
C11 C3 H3 108.3 . .
C5 C4 C9 117.66(18) . .
C5 C4 C3 122.71(18) . .
C9 C4 C3 119.50(17) . .
C4 C5 O1 122.86(18) . .
C4 C5 C6 126.08(19) . .
O1 C5 C6 111.05(17) . .
C5 C6 C7 110.49(19) . .
C5 C6 H6A 109.6 . .
C7 C6 H6A 109.6 . .
C5 C6 H6B 109.6 . .
C7 C6 H6B 109.6 . .
H6A C6 H6B 108.1 . .
C6 C7 C8 111.1(2) . .
C6 C7 H7A 109.4 . .
C8 C7 H7A 109.4 . .
C6 C7 H7B 109.4 . .
C8 C7 H7B 109.4 . .
H7A C7 H7B 108.0 . .
C7 C8 C9 114.00(19) . .
C7 C8 H8A 108.8 . .
C9 C8 H8A 108.8 . .
C7 C8 H8B 108.8 . .
C9 C8 H8B 108.8 . .
H8A C8 H8B 107.6 . .
O2 C9 C4 120.8(2) . .
O2 C9 C8 120.6(2) . .
C4 C9 C8 118.55(19) . .
N2 C10 C2 177.9(2) . .
C16 C11 C12 120.09(18) . .
C16 C11 C3 120.01(17) . .
C12 C11 C3 119.89(17) . .
C13 C12 C11 119.80(19) . .
C13 C12 H12 120.1 . .
C11 C12 H12 120.1 . .
O3 C13 C12 125.33(19) . .
O3 C13 C14 114.28(18) . .
C12 C13 C14 120.38(19) . .
O4 C14 C15 120.46(19) . .
O4 C14 C13 119.89(19) . .
C15 C14 C13 119.57(18) . .
O5 C15 C14 115.01(18) . .
O5 C15 C16 124.69(19) . .
C14 C15 C16 120.29(19) . .
C11 C16 C15 119.86(19) . .
C11 C16 H16 120.1 . .
C15 C16 H16 120.1 . .
O3 C17 H17A 109.5 . .
O3 C17 H17B 109.5 . .
H17A C17 H17B 109.5 . .
O3 C17 H17C 109.5 . .
H17A C17 H17C 109.5 . .
H17B C17 H17C 109.5 . .
O4 C18 H18A 109.5 . .
O4 C18 H18B 109.5 . .
H18A C18 H18B 109.5 . .
O4 C18 H18C 109.5 . .
H18A C18 H18C 109.5 . .
H18B C18 H18C 109.5 . .
O5 C19 H19A 109.5 . .
O5 C19 H19B 109.5 . .
H19A C19 H19B 109.5 . .
O5 C19 H19C 109.5 . .
H19A C19 H19C 109.5 . .
H19B C19 H19C 109.5 . .
O C20 C21 115.6(3) . .
O C20 H20A 108.4 . .
C21 C20 H20A 108.4 . .
O C20 H20B 108.4 . .
C21 C20 H20B 108.4 . .
H20A C20 H20B 107.5 . .
C20 C21 H21A 109.5 . .
C20 C21 H21B 109.5 . .
H21A C21 H21B 109.5 . .
C20 C21 H21C 109.5 . .
H21A C21 H21C 109.5 . .
H21B C21 H21C 109.5 . .
C1 O1 C5 118.82(15) . .
C13 O3 C17 117.76(17) . .
C14 O4 C18 114.34(18) . .
C15 O5 C19 118.06(17) . .
C20 O H1 112(3) . .
C1 N1 H1A 120.0 . .
C1 N1 H1B 120.0 . .
H1A N1 H1B 120.0 . .

loop_
_geom_bond_atom_site_label_1
_geom_bond_atom_site_label_2
_geom_bond_distance
_geom_bond_site_symmetry_2
C1 N1 1.331(2) .
C1 C2 1.357(3) .
C1 O1 1.366(2) .
C2 C10 1.409(3) .
C2 C3 1.517(3) .
C3 C4 1.510(3) .
C3 C11 1.536(2) .
C3 H3 0.9800 .
C4 C5 1.336(3) .
C4 C9 1.460(3) .
C5 O1 1.370(2) .
C5 C6 1.483(3) .
C6 C7 1.498(3) .
C6 H6A 0.9700 .
C6 H6B 0.9700 .
C7 C8 1.502(3) .
C7 H7A 0.9700 .
C7 H7B 0.9700 .
C8 C9 1.504(3) .
C8 H8A 0.9700 .
C8 H8B 0.9700 .
C9 O2 1.223(3) .
C10 N2 1.145(3) .
C11 C16 1.388(3) .
C11 C12 1.389(3) .
C12 C13 1.385(3) .
C12 H12 0.9300 .
C13 O3 1.369(2) .
C13 C14 1.391(3) .
C14 O4 1.383(2) .
C14 C15 1.386(3) .
C15 O5 1.372(2) .
C15 C16 1.388(3) .
C16 H16 0.9300 .
C17 O3 1.421(3) .
C17 H17A 0.9600 .
C17 H17B 0.9600 .
C17 H17C 0.9600 .
C18 O4 1.420(3) .
C18 H18A 0.9600 .
C18 H18B 0.9600 .
C18 H18C 0.9600 .
C19 O5 1.416(3) .
C19 H19A 0.9600 .
C19 H19B 0.9600 .
C19 H19C 0.9600 .
C20 O 1.385(4) .
C20 C21 1.443(5) .
C20 H20A 0.9700 .
C20 H20B 0.9700 .
C21 H21A 0.9600 .
C21 H21B 0.9600 .
C21 H21C 0.9600 .
O H1 1.09(6) .
N1 H1A 0.8600 .
N1 H1B 0.8600 .
